data_4023740
loop_
_publ_author_name
'Daniel B. Werz'
'Felix R. Fischer'
'Stefan C. Kornmayer'
'Frank Rominger'
'Rolf Gleiter'

_publ_contact_author_address
;
        Organisch-Chemisches Institut
        Universit\"at Heidelberg
        Im Neuenheimer Feld 270
        D-69120 Heidelberg
        Germany
;
_publ_contact_author_email rolf.gleiter@oci.uni-heidelberg.de
_publ_contact_author_fax '049 6221 54- 4205'
_publ_contact_author_name 'Gleiter, Rolf'
_publ_contact_author_phone '049 6221 54- 8400'
_publ_section_title
;
 Macrocyclic Cyclophanes with Two and Three
 \a,\w-Dichalcogena-1,4-diethynylaryl Units:
 Syntheses and Structural Properties
;
_journal_name_full 'Journal of Organic Chemistry'
_journal_page_first 8021
_journal_page_last 8029
_journal_paper_doi 10.1021/jo801378p
_journal_volume 73
_journal_year 2008
_chemical_formula_sum 'C54 H76 S4'
_chemical_formula_weight 853.39
_chemical_name_systematic
;
 ?
;
_space_group_IT_number 2
_symmetry_cell_setting triclinic
_symmetry_space_group_name_Hall '-P 1'
_symmetry_space_group_name_H-M 'P -1'
_atom_sites_solution_hydrogens geom
_atom_sites_solution_primary direct
_atom_sites_solution_secondary difmap
_audit_creation_method SHELXL-97
_cell_angle_alpha 65.4210(10)
_cell_angle_beta 86.628(2)
_cell_angle_gamma 75.3200(10)
_cell_formula_units_Z 1
_cell_length_a 8.2206(3)
_cell_length_b 12.8156(4)
_cell_length_c 13.7297(5)
_cell_measurement_temperature 200(2)
_cell_volume 1270.66(8)
_computing_cell_refinement 'Bruker SMART'
_computing_data_collection 'Bruker SMART'
_computing_data_reduction 'Bruker SHELXTL'
_computing_molecular_graphics 'Bruker SHELXTL'
_computing_publication_material 'Bruker SHELXTL'
_computing_structure_refinement 'SHELXL-97 (Sheldrick, 1997)'
_computing_structure_solution 'SHELXS-97 (Sheldrick, 1990)'
_diffrn_ambient_temperature 200(2)
_diffrn_measured_fraction_theta_full 0.991
_diffrn_measured_fraction_theta_max 0.991
_diffrn_measurement_device_type 'CCD area detector'
_diffrn_measurement_method 'phi and omega scans'
_diffrn_radiation_monochromator graphite
_diffrn_radiation_source 'fine-focus sealed tube'
_diffrn_radiation_type MoK\a
_diffrn_radiation_wavelength 0.71073
_diffrn_reflns_av_R_equivalents 0.0481
_diffrn_reflns_av_sigmaI/netI 0.0814
_diffrn_reflns_limit_h_max 10
_diffrn_reflns_limit_h_min -10
_diffrn_reflns_limit_k_max 16
_diffrn_reflns_limit_k_min -16
_diffrn_reflns_limit_l_max 17
_diffrn_reflns_limit_l_min -17
_diffrn_reflns_number 13289
_diffrn_reflns_theta_full 27.50
_diffrn_reflns_theta_max 27.50
_diffrn_reflns_theta_min 1.63
_exptl_absorpt_coefficient_mu 0.220
_exptl_absorpt_correction_T_max 0.9656
_exptl_absorpt_correction_T_min 0.9055
_exptl_absorpt_correction_type multi-scan
_exptl_absorpt_process_details 'Blessing, Acta Cryst. (1995) A51 33-38.'
_exptl_crystal_colour colorles
_exptl_crystal_density_diffrn 1.115
_exptl_crystal_density_method 'not measured'
_exptl_crystal_description polyhedron
_exptl_crystal_F_000 464
_exptl_crystal_size_max 0.46
_exptl_crystal_size_mid 0.16
_exptl_crystal_size_min 0.16
_refine_diff_density_max 0.318
_refine_diff_density_min -0.235
_refine_diff_density_rms 0.043
_refine_ls_extinction_method none
_refine_ls_goodness_of_fit_ref 0.980
_refine_ls_hydrogen_treatment constr
_refine_ls_matrix_type full
_refine_ls_number_parameters 264
_refine_ls_number_reflns 5785
_refine_ls_number_restraints 0
_refine_ls_restrained_S_all 0.980
_refine_ls_R_factor_all 0.1346
_refine_ls_R_factor_gt 0.0552
_refine_ls_shift/su_max 0.001
_refine_ls_shift/su_mean 0.000
_refine_ls_structure_factor_coef Fsqd
_refine_ls_weighting_details 'calc w=1/[\s^2^(Fo^2^)+(0.0743P)^2^+0.0000P] where P=(Fo^2^+2Fc^2^)/3'
_refine_ls_weighting_scheme calc
_refine_ls_wR_factor_gt 0.1300
_refine_ls_wR_factor_ref 0.1591
_reflns_number_gt 2827
_reflns_number_total 5785
_reflns_threshold_expression >2sigma(I)
_cod_data_source_file jo801378p_si_002_03.cif
_cod_data_source_block dwe105_(in_paper_6)
_cod_depositor_comments
;
The following automatic conversions were performed:
'_symmetry_cell_setting' value 'Triclinic' changed to 'triclinic'
according to '/home/saulius/struct/CIF-dictionaries/cif_core.dic'
dictionary named 'cif_core.dic' version 2.4.1 from 2010-06-29.

Automatic conversion script
Id: cif_fix_enum 1527 2010-12-29 10:47:43Z saulius 
;
_cod_database_code 4023740

loop_
_symmetry_equiv_pos_as_xyz
'x, y, z'
'-x, -y, -z'

loop_
_atom_site_label
_atom_site_type_symbol
_atom_site_fract_x
_atom_site_fract_y
_atom_site_fract_z
_atom_site_U_iso_or_equiv
_atom_site_adp_type
_atom_site_occupancy
_atom_site_symmetry_multiplicity
_atom_site_calc_flag
_atom_site_refinement_flags
_atom_site_disorder_assembly
_atom_site_disorder_group
S1 S 1.09148(10) -0.41064(6) 1.37830(5) 0.0601(3) Uani 1 1 d . . .
S2 S 0.71964(9) 0.11213(6) 0.48541(5) 0.0567(2) Uani 1 1 d . . .
C2 C 1.0404(3) -0.3286(2) 1.24592(19) 0.0458(6) Uani 1 1 d . . .
C3 C 1.0006(3) -0.2748(2) 1.15308(19) 0.0440(6) Uani 1 1 d . . .
C4 C 0.9503(3) -0.2085(2) 1.04162(17) 0.0413(6) Uani 1 1 d . . .
C5 C 1.0095(3) -0.2587(2) 0.96891(18) 0.0438(6) Uani 1 1 d . . .
H5 H 1.0825 -0.3362 0.9947 0.053 Uiso 1 1 calc R . .
C6 C 0.9643(3) -0.1979(2) 0.86045(18) 0.0412(6) Uani 1 1 d . . .
C7 C 1.0290(3) -0.2517(2) 0.78202(18) 0.0507(7) Uani 1 1 d . . .
H7A H 1.0915 -0.1993 0.7280 0.061 Uiso 1 1 calc R . .
H7B H 0.9309 -0.2521 0.7438 0.061 Uiso 1 1 calc R . .
C8 C 1.1432(3) -0.3771(2) 0.82918(18) 0.0454(6) Uani 1 1 d . . .
H8A H 1.0819 -0.4309 0.8828 0.054 Uiso 1 1 calc R . .
H8B H 1.2431 -0.3779 0.8666 0.054 Uiso 1 1 calc R . .
C9 C 1.2010(3) -0.4230(2) 0.74280(19) 0.0502(7) Uani 1 1 d . . .
H9A H 1.1012 -0.4276 0.7093 0.060 Uiso 1 1 calc R . .
H9B H 1.2538 -0.3655 0.6863 0.060 Uiso 1 1 calc R . .
C10 C 1.3240(3) -0.5425(2) 0.78530(19) 0.0493(7) Uani 1 1 d . . .
H10A H 1.2697 -0.6004 0.8402 0.059 Uiso 1 1 calc R . .
H10B H 1.4218 -0.5384 0.8211 0.059 Uiso 1 1 calc R . .
C11 C 1.3875(4) -0.5880(2) 0.6993(2) 0.0627(8) Uani 1 1 d . . .
H11A H 1.2898 -0.5894 0.6614 0.075 Uiso 1 1 calc R . .
H11B H 1.4468 -0.5324 0.6460 0.075 Uiso 1 1 calc R . .
C12 C 1.5050(4) -0.7103(3) 0.7454(2) 0.0736(9) Uani 1 1 d . . .
H12A H 1.6080 -0.7076 0.7757 0.110 Uiso 1 1 calc R . .
H12B H 1.5335 -0.7383 0.6886 0.110 Uiso 1 1 calc R . .
H12C H 1.4499 -0.7646 0.8018 0.110 Uiso 1 1 calc R . .
C13 C 0.3215(4) 0.4087(3) 1.1440(3) 0.0756(9) Uani 1 1 d . . .
H13A H 0.3800 0.4652 1.0931 0.113 Uiso 1 1 calc R . .
H13B H 0.2914 0.4290 1.2053 0.113 Uiso 1 1 calc R . .
H13C H 0.2190 0.4123 1.1085 0.113 Uiso 1 1 calc R . .
C14 C 0.4357(3) 0.2847(2) 1.1830(2) 0.0577(7) Uani 1 1 d . . .
H14A H 0.3761 0.2285 1.2351 0.069 Uiso 1 1 calc R . .
H14B H 0.5368 0.2813 1.2211 0.069 Uiso 1 1 calc R . .
C15 C 0.4913(3) 0.2451(2) 1.09374(19) 0.0484(7) Uani 1 1 d . . .
H15A H 0.3901 0.2483 1.0558 0.058 Uiso 1 1 calc R . .
H15B H 0.5506 0.3014 1.0415 0.058 Uiso 1 1 calc R . .
C16 C 0.6057(3) 0.1213(2) 1.13238(19) 0.0492(7) Uani 1 1 d . . .
H16A H 0.5466 0.0650 1.1848 0.059 Uiso 1 1 calc R . .
H16B H 0.7072 0.1182 1.1700 0.059 Uiso 1 1 calc R . .
C17 C 0.6602(3) 0.0819(2) 1.04266(18) 0.0473(7) Uani 1 1 d . . .
H17A H 0.7159 0.1394 0.9886 0.057 Uiso 1 1 calc R . .
H17B H 0.5596 0.0811 1.0070 0.057 Uiso 1 1 calc R . .
C18 C 0.7807(3) -0.0409(2) 1.08503(18) 0.0497(7) Uani 1 1 d . . .
H18A H 0.8805 -0.0378 1.1197 0.060 Uiso 1 1 calc R . .
H18B H 0.7247 -0.0960 1.1416 0.060 Uiso 1 1 calc R . .
C19 C 0.8423(3) -0.0939(2) 1.00530(18) 0.0412(6) Uani 1 1 d . . .
C20 C 0.7977(3) -0.0330(2) 0.89619(18) 0.0446(6) Uani 1 1 d . . .
H20 H 0.7253 0.0447 0.8700 0.054 Uiso 1 1 calc R . .
C21 C 0.8570(3) -0.0835(2) 0.82429(17) 0.0408(6) Uani 1 1 d . . .
C22 C 0.8063(3) -0.0172(2) 0.7125(2) 0.0463(6) Uani 1 1 d . . .
C23 C 0.7657(3) 0.0380(2) 0.61852(19) 0.0468(6) Uani 1 1 d . . .
C25 C 0.5233(3) 0.2180(2) 0.48049(19) 0.0571(8) Uani 1 1 d . . .
H25A H 0.5443 0.2703 0.5122 0.068 Uiso 1 1 calc R . .
H25B H 0.4852 0.2682 0.4044 0.068 Uiso 1 1 calc R . .
C26 C 0.3840(3) 0.1634(2) 0.5380(2) 0.0601(8) Uani 1 1 d . . .
H26A H 0.4183 0.1172 0.6151 0.072 Uiso 1 1 calc R . .
H26B H 0.3658 0.1080 0.5091 0.072 Uiso 1 1 calc R . .
C27 C 0.2192(4) 0.2564(3) 0.5260(2) 0.0641(8) Uani 1 1 d . . .
H27A H 0.2407 0.3161 0.5483 0.077 Uiso 1 1 calc R . .
H27B H 0.1804 0.2976 0.4494 0.077 Uiso 1 1 calc R . .
C28 C 0.0838(4) 0.2075(3) 0.5892(2) 0.0662(8) Uani 1 1 d . . .
H28A H 0.1215 0.1693 0.6660 0.079 Uiso 1 1 calc R . .
H28B H 0.0671 0.1449 0.5693 0.079 Uiso 1 1 calc R . .
C29 C 1.0836(4) -0.2956(3) 1.4242(2) 0.0639(8) Uani 1 1 d . . .
H29A H 1.1199 -0.3345 1.5012 0.077 Uiso 1 1 calc R . .
H29B H 1.1670 -0.2512 1.3854 0.077 Uiso 1 1 calc R . .

loop_
_atom_site_aniso_label
_atom_site_aniso_U_11
_atom_site_aniso_U_22
_atom_site_aniso_U_33
_atom_site_aniso_U_23
_atom_site_aniso_U_13
_atom_site_aniso_U_12
S1 0.0809(6) 0.0551(5) 0.0338(4) -0.0116(3) -0.0017(4) -0.0103(4)
S2 0.0747(5) 0.0619(5) 0.0307(4) -0.0169(3) 0.0084(3) -0.0176(4)
C2 0.0516(17) 0.0481(16) 0.0362(14) -0.0174(13) 0.0034(12) -0.0107(13)
C3 0.0468(16) 0.0464(15) 0.0377(14) -0.0167(12) 0.0074(12) -0.0121(12)
C4 0.0399(15) 0.0508(16) 0.0320(13) -0.0136(12) 0.0061(11) -0.0164(13)
C5 0.0435(15) 0.0500(15) 0.0372(14) -0.0181(12) 0.0085(11) -0.0119(12)
C6 0.0412(15) 0.0510(16) 0.0351(13) -0.0197(12) 0.0119(11) -0.0166(13)
C7 0.0590(18) 0.0579(18) 0.0344(13) -0.0191(13) 0.0085(12) -0.0152(14)
C8 0.0479(16) 0.0521(16) 0.0358(13) -0.0180(12) 0.0050(12) -0.0131(13)
C9 0.0573(17) 0.0579(17) 0.0377(14) -0.0218(13) 0.0069(12) -0.0158(14)
C10 0.0551(17) 0.0568(17) 0.0415(14) -0.0248(13) 0.0042(12) -0.0163(14)
C11 0.072(2) 0.069(2) 0.0508(16) -0.0320(15) 0.0036(14) -0.0119(16)
C12 0.079(2) 0.074(2) 0.072(2) -0.0397(18) 0.0115(17) -0.0124(18)
C13 0.071(2) 0.069(2) 0.097(2) -0.0470(19) 0.0147(18) -0.0173(18)
C14 0.0606(19) 0.0691(19) 0.0561(17) -0.0366(15) 0.0147(14) -0.0220(16)
C15 0.0535(17) 0.0563(17) 0.0418(14) -0.0238(13) 0.0048(13) -0.0190(14)
C16 0.0542(17) 0.0600(18) 0.0395(14) -0.0256(13) 0.0077(12) -0.0173(14)
C17 0.0536(17) 0.0554(17) 0.0378(14) -0.0210(13) 0.0083(12) -0.0208(14)
C18 0.0537(17) 0.0586(17) 0.0369(14) -0.0201(13) 0.0081(12) -0.0153(14)
C19 0.0407(15) 0.0518(16) 0.0344(13) -0.0189(12) 0.0092(11) -0.0170(13)
C20 0.0456(16) 0.0461(15) 0.0386(14) -0.0145(12) 0.0068(12) -0.0119(12)
C21 0.0430(15) 0.0498(16) 0.0298(12) -0.0141(12) 0.0078(11) -0.0175(12)
C22 0.0497(16) 0.0496(16) 0.0394(14) -0.0183(13) 0.0104(12) -0.0145(13)
C23 0.0584(18) 0.0446(15) 0.0372(14) -0.0160(12) 0.0072(12) -0.0153(13)
C25 0.080(2) 0.0546(17) 0.0333(14) -0.0153(13) 0.0003(14) -0.0159(15)
C26 0.068(2) 0.0586(18) 0.0512(17) -0.0199(14) 0.0050(14) -0.0168(16)
C27 0.075(2) 0.0644(19) 0.0473(16) -0.0154(14) -0.0044(15) -0.0190(17)
C28 0.079(2) 0.074(2) 0.0511(17) -0.0308(16) 0.0026(16) -0.0184(18)
C29 0.070(2) 0.081(2) 0.0435(16) -0.0312(15) -0.0023(14) -0.0136(17)

loop_
_atom_type_symbol
_atom_type_description
_atom_type_scat_dispersion_real
_atom_type_scat_dispersion_imag
_atom_type_scat_source
C C 0.0033 0.0016 'International Tables Vol C Tables 4.2.6.8 and 6.1.1.4'
H H 0.0000 0.0000 'International Tables Vol C Tables 4.2.6.8 and 6.1.1.4'
S S 0.1246 0.1234 'International Tables Vol C Tables 4.2.6.8 and 6.1.1.4'

loop_
_geom_angle_atom_site_label_1
_geom_angle_atom_site_label_2
_geom_angle_atom_site_label_3
_geom_angle
_geom_angle_site_symmetry_1
_geom_angle_site_symmetry_3
_geom_angle_publ_flag
C2 S1 C29 101.05(12) . . ?
C23 S2 C25 101.76(12) . . ?
C3 C2 S1 176.8(2) . . ?
C2 C3 C4 178.9(3) . . ?
C5 C4 C19 120.2(2) . . ?
C5 C4 C3 119.5(2) . . ?
C19 C4 C3 120.3(2) . . ?
C6 C5 C4 121.6(2) . . ?
C5 C6 C21 118.2(2) . . ?
C5 C6 C7 121.6(2) . . ?
C21 C6 C7 120.3(2) . . ?
C6 C7 C8 116.4(2) . . ?
C7 C8 C9 112.1(2) . . ?
C10 C9 C8 113.4(2) . . ?
C9 C10 C11 114.1(2) . . ?
C12 C11 C10 112.6(2) . . ?
C13 C14 C15 113.6(2) . . ?
C16 C15 C14 113.7(2) . . ?
C15 C16 C17 113.5(2) . . ?
C16 C17 C18 111.43(19) . . ?
C19 C18 C17 117.6(2) . . ?
C20 C19 C4 118.0(2) . . ?
C20 C19 C18 122.6(2) . . ?
C4 C19 C18 119.4(2) . . ?
C19 C20 C21 121.5(2) . . ?
C20 C21 C6 120.6(2) . . ?
C20 C21 C22 119.3(2) . . ?
C6 C21 C22 120.2(2) . . ?
C23 C22 C21 179.2(3) . . ?
C22 C23 S2 176.9(2) . . ?
C26 C25 S2 114.58(19) . . ?
C25 C26 C27 112.2(2) . . ?
C28 C27 C26 113.9(2) . . ?
C27 C28 C29 115.7(2) . 2_657 ?
C28 C29 S1 116.9(2) 2_657 . ?

loop_
_geom_bond_atom_site_label_1
_geom_bond_atom_site_label_2
_geom_bond_distance
_geom_bond_site_symmetry_2
_geom_bond_publ_flag
S1 C2 1.692(2) . ?
S1 C29 1.815(3) . ?
S2 C23 1.685(2) . ?
S2 C25 1.810(3) . ?
C2 C3 1.188(3) . ?
C3 C4 1.432(3) . ?
C4 C5 1.402(3) . ?
C4 C19 1.406(3) . ?
C5 C6 1.384(3) . ?
C6 C21 1.402(3) . ?
C6 C7 1.510(3) . ?
C7 C8 1.525(3) . ?
C8 C9 1.534(3) . ?
C9 C10 1.499(3) . ?
C10 C11 1.534(3) . ?
C11 C12 1.507(4) . ?
C13 C14 1.513(3) . ?
C14 C15 1.517(3) . ?
C15 C16 1.511(3) . ?
C16 C17 1.520(3) . ?
C17 C18 1.521(3) . ?
C18 C19 1.515(3) . ?
C19 C20 1.391(3) . ?
C20 C21 1.395(3) . ?
C21 C22 1.436(3) . ?
C22 C23 1.203(3) . ?
C25 C26 1.505(4) . ?
C26 C27 1.526(4) . ?
C27 C28 1.474(4) . ?
C28 C29 1.507(4) 2_657 ?
C29 C28 1.507(4) 2_657 ?
